data_2223743
loop_
_publ_author_name
'Weil, Matthias'

_publ_section_title
;
 NaSr(AsO~4~)(H~2~O)~9~: the (Sr,As) analogue of nabaphite and
 nastrophite
;
_journal_coeditor_code FJ2248
_journal_issue 11
_journal_name_full 'Acta Crystallographica Section E'
_journal_page_first i75
_journal_paper_doi 10.1107/S1600536809040355
_journal_volume 65
_journal_year 2009
_chemical_formula_iupac 'Na Sr (As O4) (H2 O)9'
_chemical_formula_structural 'Na Sr (As O4) (H2 O)9'
_chemical_formula_sum 'As H18 Na O13 Sr'
_chemical_formula_weight 411.67
_chemical_name_systematic
;
sodium strontium orthoarsenate(V) nonahydrate
;
_space_group_IT_number 198
_symmetry_cell_setting cubic
_symmetry_space_group_name_Hall 'P 2ac 2ab 3'
_symmetry_space_group_name_H-M 'P 21 3'
_atom_sites_solution_primary direct
_atom_sites_solution_secondary difmap
_audit_creation_method SHELXL-97
_cell_angle_alpha 90.00
_cell_angle_beta 90.00
_cell_angle_gamma 90.00
_cell_formula_units_Z 4
_cell_length_a 10.64350(10)
_cell_length_b 10.64350(10)
_cell_length_c 10.64350(10)
_cell_measurement_reflns_used 9782
_cell_measurement_temperature 296(2)
_cell_measurement_theta_max 45.158
_cell_measurement_theta_min 5.749
_cell_volume 1205.74(2)
_computing_cell_refinement 'SAINT (Bruker, 2008)'
_computing_data_collection 'APEX2 (Bruker, 2008)'
_computing_data_reduction 'SAINT (Bruker, 2008)'
_computing_molecular_graphics 'ATOMS for Windows (Dowty, 2006)'
_computing_publication_material 'SHELXL97 (Sheldrick, 2008)'
_computing_structure_refinement 'SHELXL97 (Sheldrick, 2008)'
_computing_structure_solution 'SHELXS97 (Sheldrick, 2008)'
_diffrn_ambient_temperature 296(2)
_diffrn_measured_fraction_theta_full 0.996
_diffrn_measured_fraction_theta_max 0.996
_diffrn_measurement_device_type 'Bruker APEXII CCD'
_diffrn_measurement_method '\w and \f'
_diffrn_radiation_monochromator graphite
_diffrn_radiation_source 'fine-focus sealed tube'
_diffrn_radiation_type MoK\a
_diffrn_radiation_wavelength 0.71073
_diffrn_reflns_av_R_equivalents 0.0373
_diffrn_reflns_av_sigmaI/netI 0.0273
_diffrn_reflns_limit_h_max 21
_diffrn_reflns_limit_h_min -21
_diffrn_reflns_limit_k_max 21
_diffrn_reflns_limit_k_min -20
_diffrn_reflns_limit_l_max 17
_diffrn_reflns_limit_l_min -17
_diffrn_reflns_number 41355
_diffrn_reflns_theta_full 45.67
_diffrn_reflns_theta_max 45.67
_diffrn_reflns_theta_min 5.42
_diffrn_standards_number 0
_exptl_absorpt_coefficient_mu 7.288
_exptl_absorpt_correction_T_max 0.2737
_exptl_absorpt_correction_T_min 0.1789
_exptl_absorpt_correction_type multi-scan
_exptl_absorpt_process_details '(SADABS; Bruker, 2008)'
_exptl_crystal_colour colourless
_exptl_crystal_density_diffrn 2.268
_exptl_crystal_density_method 'not measured'
_exptl_crystal_description fragment
_exptl_crystal_F_000 816
_exptl_crystal_size_max 0.36
_exptl_crystal_size_mid 0.24
_exptl_crystal_size_min 0.24
_refine_diff_density_max 1.726
_refine_diff_density_min -1.656
_refine_ls_abs_structure_details 'Flack (1983), 1537 Friedel pairs'
_refine_ls_abs_structure_Flack -0.005(6)
_refine_ls_extinction_coef 0.0147(10)
_refine_ls_extinction_expression Fc^*^=kFc[1+0.001xFc^2^\l^3^/sin(2\q)]^-1/4^
_refine_ls_extinction_method 'SHELXL97 (Sheldrick, 2008)'
_refine_ls_goodness_of_fit_ref 1.066
_refine_ls_hydrogen_treatment noref
_refine_ls_matrix_type full
_refine_ls_number_parameters 60
_refine_ls_number_reflns 3435
_refine_ls_number_restraints 0
_refine_ls_restrained_S_all 1.066
_refine_ls_R_factor_all 0.0253
_refine_ls_R_factor_gt 0.0231
_refine_ls_shift/su_max 0.001
_refine_ls_shift/su_mean 0.000
_refine_ls_structure_factor_coef Fsqd
_refine_ls_weighting_details 'w=1/[\s^2^(Fo^2^)+(0.0274P)^2^+0.5628P] where P=(Fo^2^+2Fc^2^)/3'
_refine_ls_weighting_scheme calc
_refine_ls_wR_factor_gt 0.0555
_refine_ls_wR_factor_ref 0.0560
_reflns_number_gt 3272
_reflns_number_total 3435
_reflns_threshold_expression I>2\s(I)
_cod_data_source_file fj2248.cif
_cod_data_source_block I
_cod_database_code 2223743
_cod_database_fobs_code 2223743

loop_
_symmetry_equiv_pos_as_xyz
'x, y, z'
'-x+1/2, -y, z+1/2'
'-x, y+1/2, -z+1/2'
'x+1/2, -y+1/2, -z'
'z, x, y'
'z+1/2, -x+1/2, -y'
'-z+1/2, -x, y+1/2'
'-z, x+1/2, -y+1/2'
'y, z, x'
'-y, z+1/2, -x+1/2'
'y+1/2, -z+1/2, -x'
'-y+1/2, -z, x+1/2'

loop_
_atom_site_type_symbol
_atom_site_label
_atom_site_fract_x
_atom_site_fract_y
_atom_site_fract_z
_atom_site_U_iso_or_equiv
_atom_site_adp_type
_atom_site_calc_flag
_atom_site_refinement_flags
_atom_site_occupancy
_atom_site_disorder_assembly
_atom_site_disorder_group
Sr Sr 0.055001(8) 0.055001(8) 0.055001(8) 0.00459(3) Uani d S 1 . .
As As 0.421839(11) 0.421839(11) 0.421839(11) 0.00709(4) Uani d S 1 . .
Na Na 0.67077(6) 0.67077(6) 0.67077(6) 0.01193(15) Uani d S 1 . .
O O1 0.39368(12) 0.07909(10) 0.35359(10) 0.01687(18) Uani d . 1 . .
O O2 0.29270(9) 0.13067(11) 0.04892(10) 0.01519(16) Uani d . 1 . .
O O3 0.60854(10) 0.29633(9) 0.14338(10) 0.01243(14) Uani d . 1 . .
O O4 0.33000(13) 0.33000(13) 0.33000(13) 0.0077(3) Uiso d SP 0.60 . .
O O5 0.4046(7) 0.3186(7) 0.3016(7) 0.0117(10) Uiso d P 0.13 . .
O O6 0.56151(12) 0.44234(13) 0.35120(12) 0.00759(17) Uiso d P 0.60 . .
O O7 0.5256(5) 0.3069(5) 0.3904(5) 0.0115(7) Uiso d P 0.20 . .
O O8 0.5623(8) 0.3833(8) 0.4407(8) 0.0088(11) Uiso d P 0.10 . .
O O9 0.5627(8) 0.3668(8) 0.4973(8) 0.0084(11) Uiso d P 0.10 . .

loop_
_atom_site_aniso_label
_atom_site_aniso_U_11
_atom_site_aniso_U_22
_atom_site_aniso_U_33
_atom_site_aniso_U_12
_atom_site_aniso_U_13
_atom_site_aniso_U_23
Sr 0.00459(3) 0.00459(3) 0.00459(3) 0.00016(2) 0.00016(2) 0.00016(2)
As 0.00709(4) 0.00709(4) 0.00709(4) -0.00024(3) -0.00024(3) -0.00024(3)
Na 0.01193(15) 0.01193(15) 0.01193(15) 0.00126(17) 0.00126(17) 0.00126(17)
O1 0.0319(5) 0.0088(3) 0.0098(3) 0.0043(3) -0.0045(3) -0.0005(3)
O2 0.0109(3) 0.0229(4) 0.0118(3) -0.0039(3) 0.0002(3) 0.0007(3)
O3 0.0130(3) 0.0111(3) 0.0132(3) 0.0024(3) -0.0005(3) 0.0015(3)

loop_
_atom_type_symbol
_atom_type_description
_atom_type_scat_dispersion_real
_atom_type_scat_dispersion_imag
_atom_type_scat_source
O O 0.0106 0.0060 'International Tables Vol C Tables 4.2.6.8 and 6.1.1.4'
H H 0.0000 0.0000 'International Tables Vol C Tables 4.2.6.8 and 6.1.1.4'
Na Na 0.0362 0.0249 'International Tables Vol C Tables 4.2.6.8 and 6.1.1.4'
As As 0.0499 2.0058 'International Tables Vol C Tables 4.2.6.8 and 6.1.1.4'
Sr Sr -1.5307 3.2498 'International Tables Vol C Tables 4.2.6.8 and 6.1.1.4'

loop_
_geom_angle_atom_site_label_1
_geom_angle_atom_site_label_2
_geom_angle_atom_site_label_3
_geom_angle_site_symmetry_1
_geom_angle_site_symmetry_3
_geom_angle
_geom_angle_publ_flag
O1 Sr O1 10_545 2_554 80.79(4) ?
O1 Sr O1 10_545 6_455 80.79(4) ?
O1 Sr O1 2_554 6_455 80.79(4) ?
O1 Sr O2 10_545 9 86.96(4) ?
O1 Sr O2 2_554 9 134.39(3) ?
O1 Sr O2 6_455 9 140.21(3) ?
O1 Sr O2 10_545 . 140.21(3) ?
O1 Sr O2 2_554 . 86.96(4) ?
O1 Sr O2 6_455 . 134.39(3) ?
O2 Sr O2 9 . 75.03(4) ?
O1 Sr O2 10_545 5 134.39(3) ?
O1 Sr O2 2_554 5 140.21(3) ?
O1 Sr O2 6_455 5 86.96(4) ?
O2 Sr O2 9 5 75.03(4) ?
O2 Sr O2 . 5 75.03(4) ?
O1 Sr O3 10_545 12_554 68.72(3) ?
O1 Sr O3 2_554 12_554 68.05(3) ?
O1 Sr O3 6_455 12_554 138.94(4) ?
O2 Sr O3 9 12_554 66.55(3) ?
O2 Sr O3 . 12_554 71.58(3) ?
O2 Sr O3 5 12_554 134.06(3) ?
O1 Sr O3 10_545 8_545 68.05(3) ?
O1 Sr O3 2_554 8_545 138.94(4) ?
O1 Sr O3 6_455 8_545 68.72(3) ?
O2 Sr O3 9 8_545 71.58(3) ?
O2 Sr O3 . 8_545 134.06(3) ?
O2 Sr O3 5 8_545 66.55(3) ?
O3 Sr O3 12_554 8_545 119.9920(10) ?
O1 Sr O3 10_545 4_455 138.94(4) ?
O1 Sr O3 2_554 4_455 68.72(3) ?
O1 Sr O3 6_455 4_455 68.05(3) ?
O2 Sr O3 9 4_455 134.06(3) ?
O2 Sr O3 . 4_455 66.55(3) ?
O2 Sr O3 5 4_455 71.58(3) ?
O3 Sr O3 12_554 4_455 119.9920(10) ?
O3 Sr O3 8_545 4_455 119.9920(10) ?
O8 As O8 9 . 99.3(4) ?
O8 As O8 9 5 99.3(4) ?
O8 As O8 . 5 99.3(4) ?
O8 As O6 9 . 130.1(3) ?
O8 As O6 5 . 69.2(3) ?
O8 As O6 9 5 69.2(3) ?
O8 As O6 . 5 130.1(3) ?
O6 As O6 . 5 109.83(4) ?
O8 As O6 . 9 69.2(3) ?
O8 As O6 5 9 130.1(3) ?
O6 As O6 . 9 109.83(4) ?
O6 As O6 5 9 109.83(4) ?
O8 As O7 . 9 124.0(4) ?
O8 As O7 5 9 117.1(3) ?
O6 As O7 . 9 164.45(18) ?
O6 As O7 5 9 76.41(17) ?
O6 As O7 9 9 54.87(18) ?
O8 As O7 9 . 117.1(3) ?
O8 As O7 5 . 124.0(4) ?
O6 As O7 . . 54.87(18) ?
O6 As O7 5 . 164.45(18) ?
O6 As O7 9 . 76.41(17) ?
O7 As O7 9 . 117.62(9) ?
O8 As O7 9 5 124.0(4) ?
O8 As O7 . 5 117.1(3) ?
O6 As O7 . 5 76.41(17) ?
O6 As O7 5 5 54.87(18) ?
O6 As O7 9 5 164.45(18) ?
O7 As O7 9 5 117.62(9) ?
O7 As O7 . 5 117.62(9) ?
O8 As O4 9 . 118.4(3) ?
O8 As O4 . . 118.4(3) ?
O8 As O4 5 . 118.4(3) ?
O6 As O4 . . 109.11(5) ?
O6 As O4 5 . 109.11(5) ?
O6 As O4 9 . 109.11(5) ?
O7 As O4 9 . 81.04(17) ?
O7 As O4 . . 81.04(17) ?
O7 As O4 5 . 81.04(17) ?
O8 As O5 9 9 91.7(4) ?
O8 As O5 . 9 115.8(4) ?
O8 As O5 5 9 140.9(4) ?
O6 As O5 . 9 128.5(3) ?
O6 As O5 5 9 113.1(3) ?
O6 As O5 9 9 80.9(3) ?
O7 As O5 9 9 56.6(3) ?
O7 As O5 . 9 81.6(3) ?
O7 As O5 5 9 106.7(3) ?
O8 As O5 9 . 140.9(4) ?
O8 As O5 . . 91.7(4) ?
O8 As O5 5 . 115.8(4) ?
O6 As O5 . . 80.9(3) ?
O6 As O5 5 . 128.5(3) ?
O6 As O5 9 . 113.1(3) ?
O7 As O5 9 . 106.7(3) ?
O7 As O5 . . 56.6(3) ?
O7 As O5 5 . 81.6(3) ?
O5 As O5 9 . 50.2(4) ?
O8 As O9 9 . 80.4(4) ?
O8 As O9 5 . 108.7(4) ?
O8 As O9 . . 19.9(4) ?
O6 As O9 5 . 127.1(3) ?
O6 As O9 . . 60.3(3) ?
O6 As O9 9 . 49.6(3) ?
O7 As O9 9 . 104.4(3) ?
O7 As O9 . . 45.9(3) ?
O7 As O9 5 . 134.8(3) ?
O4 As O9 . . 123.4(3) ?
O5 As O9 9 . 110.0(4) ?
O5 As O9 . . 102.5(4) ?
O5 As O9 5 . 152.0(4) ?
O8 As O9 9 9 19.9(4) ?
O8 As O9 5 9 80.4(4) ?
O8 As O9 . 9 108.7(4) ?
O6 As O9 5 9 49.6(3) ?
O6 As O9 . 9 127.1(3) ?
O6 As O9 9 9 60.3(3) ?
O7 As O9 9 9 45.9(3) ?
O7 As O9 . 9 134.8(3) ?
O7 As O9 5 9 104.4(3) ?
O4 As O9 . 9 123.4(3) ?
O5 As O9 9 9 102.5(4) ?
O5 As O9 . 9 152.0(4) ?
O5 As O9 5 9 110.0(4) ?
O9 As O9 . 9 92.6(4) ?
O8 As O9 9 5 108.7(4) ?
O8 As O9 5 5 19.9(4) ?
O8 As O9 . 5 80.4(4) ?
O6 As O9 5 5 60.3(3) ?
O6 As O9 . 5 49.6(3) ?
O6 As O9 9 5 127.1(3) ?
O7 As O9 9 5 134.8(3) ?
O7 As O9 . 5 104.4(3) ?
O7 As O9 5 5 45.9(3) ?
O4 As O9 . 5 123.4(3) ?
O5 As O9 9 5 152.0(4) ?
O5 As O9 . 5 110.0(4) ?
O5 As O9 5 5 102.5(4) ?
O9 As O9 . 5 92.6(4) ?
O9 As O9 9 5 92.6(4) ?
O3 Na O3 10_656 6_566 89.64(5) ?
O3 Na O3 10_656 2_665 89.65(5) ?
O3 Na O3 6_566 2_665 89.64(5) ?
O3 Na O2 10_656 11_556 75.47(4) ?
O3 Na O2 6_566 11_556 155.21(3) ?
O3 Na O2 2_665 11_556 109.62(4) ?
O3 Na O2 10_656 7_565 109.62(4) ?
O3 Na O2 6_566 7_565 75.47(4) ?
O3 Na O2 2_665 7_565 155.21(3) ?
O2 Na O2 11_556 7_565 90.76(5) ?
O3 Na O2 10_656 3_655 155.21(3) ?
O3 Na O2 6_566 3_655 109.62(4) ?
O3 Na O2 2_665 3_655 75.47(4) ?
O2 Na O2 11_556 3_655 90.76(5) ?
O2 Na O2 7_565 3_655 90.76(5) ?
Na O2 Sr 3_645 . 103.37(4) ?
Na O3 Sr 2_664 4 102.52(4) ?

loop_
_geom_bond_atom_site_label_1
_geom_bond_atom_site_label_2
_geom_bond_site_symmetry_2
_geom_bond_distance
_geom_bond_publ_flag
Sr O1 10_545 2.6326(10) ?
Sr O1 2_554 2.6326(10) y
Sr O1 6_455 2.6326(10) ?
Sr O2 9 2.6558(10) ?
Sr O2 . 2.6558(10) y
Sr O2 5 2.6558(10) ?
Sr O3 12_554 2.6994(10) ?
Sr O3 8_545 2.6994(10) y
Sr O3 4_455 2.6994(10) ?
As O8 9 1.563(8) ?
As O8 . 1.563(8) ?
As O8 5 1.563(8) ?
As O6 . 1.6801(13) ?
As O6 5 1.6801(13) ?
As O6 9 1.6801(13) ?
As O7 9 1.682(5) ?
As O7 . 1.682(5) ?
As O7 5 1.682(5) ?
As O4 . 1.693(2) ?
As O5 9 1.697(7) ?
As O5 . 1.697(7) ?
As O5 5 1.697(7) ?
As O9 . 1.799(9) ?
As O9 9 1.799(9) ?
As O9 5 1.799(9) ?
Na O3 10_656 2.3926(12) ?
Na O3 6_566 2.3926(12) ?
Na O3 2_665 2.3926(12) y
Na O2 11_556 2.4086(12) ?
Na O2 7_565 2.4086(12) y
Na O2 3_655 2.4086(12) ?
O4 O5 9 0.858(7) ?
O4 O5 . 0.858(7) ?
O4 O5 5 0.858(7) ?
O5 O5 5 1.440(13) ?
O5 O5 9 1.440(13) ?
O5 O7 . 1.602(9) ?
O6 O8 . 1.141(9) ?
O6 O9 5 1.462(9) ?
O6 O7 . 1.549(5) ?
O6 O9 . 1.750(8) ?
O7 O8 . 1.049(10) ?
O7 O9 . 1.362(9) ?
O8 O9 . 0.627(11) ?
O9 O6 9 1.462(9) ?

loop_
_geom_contact_atom_site_label_1
_geom_contact_atom_site_label_2
_geom_contact_distance
_geom_contact_site_symmetry_1
_geom_contact_site_symmetry_2
_geom_contact_publ_flag
O1 O5 2.558(7) . 9 y
O1 O5 2.612(8) . . y
O1 O9 2.623(8) . 8_645 y
O1 O6 2.6640(17) . 3_645 y
O1 O4 2.7667(14) . . y
O1 O7 2.829(5) . . y
O1 O7 2.919(5) . 8_645 y
O2 O9 2.515(9) . 8_645 y
O2 O6 2.7488(17) . 3_645 y
O3 O8 2.562(9) . 8_645 y
O3 O6 2.6949(17) . 8_645 y
O3 O9 2.732(9) . 8_645 y
O3 O6 2.7492(17) . . y
O3 O5 2.757(7) . . y
O3 O7 2.776(5) . . y
O3 O7 2.930(5) . 8_645 y
